data_2222603
loop_
_publ_author_name
'Liu, Wei'
'Zhang, Gang'
'Li, Xia'
'Wu, Ben-Lai'
'Zhang, Hong-Yun'

_publ_section_title
<i>trans</i>-Diaquabis[5-carboxy-2-(3-pyridyl)-1<i>H</i>-imidazole-4-carboxylato-\k^2^<i>N</i>^3^,<i>O</i>^4^]iron(II)
_journal_coeditor_code BV2118
_journal_issue 8
_journal_name_full 'Acta Crystallographica Section E'
_journal_page_first m938
_journal_page_last m939
_journal_paper_doi 10.1107/S1600536809027457
_journal_volume 65
_journal_year 2009
_chemical_formula_iupac '[Fe (C10 H6 N3 O4)2 (H2 O)2]'
_chemical_formula_moiety 'C20 H16 Fe N6 O10'
_chemical_formula_sum 'C20 H16 Fe N6 O10'
_chemical_formula_weight 556.24
_chemical_name_systematic
;
<i>trans</i>-Diaquabis[5-carboxy-2-(3-pyridyl)-1<i>H</i>-imidazole-4-
carboxylato-\k^2^<i>N</i>^3^,<i>O</i>^4^]iron(II)
;
_space_group_IT_number 2
_symmetry_cell_setting triclinic
_symmetry_space_group_name_Hall '-P 1'
_symmetry_space_group_name_H-M 'P -1'
_atom_sites_solution_hydrogens geom
_atom_sites_solution_primary direct
_atom_sites_solution_secondary difmap
_audit_creation_method CrystalClearVersion1.3
_cell_angle_alpha 82.28(3)
_cell_angle_beta 83.84(3)
_cell_angle_gamma 70.66(3)
_cell_formula_units_Z 1
_cell_length_a 7.0100(14)
_cell_length_b 8.6670(17)
_cell_length_c 9.4110(19)
_cell_measurement_temperature 173(2)
_cell_measurement_theta_max 28.00
_cell_measurement_theta_min 2.50
_cell_volume 533.4(2)
_computing_cell_refinement 'CrystalClear (Rigaku, 2000)'
_computing_data_collection 'CrystalClear (Rigaku, 2000)'
_computing_data_reduction 'CrystalClear (Rigaku, 2000)'
_computing_molecular_graphics 'SHELXTL (Sheldrick, 2008)'
_computing_publication_material 'SHELXTL (Sheldrick, 2008)'
_computing_structure_refinement 'SHELXL97 (Sheldrick, 2008)'
_computing_structure_solution 'SHELXS97 (Sheldrick, 2008)'
_diffrn_ambient_temperature 173(2)
_diffrn_measured_fraction_theta_full 0.990
_diffrn_measured_fraction_theta_max 0.990
_diffrn_measurement_device_type 'Rigaku Mercury CCD'
_diffrn_measurement_method \w
_diffrn_radiation_monochromator graphite
_diffrn_radiation_source 'fine-focus sealed tube'
_diffrn_radiation_type MoK\a
_diffrn_radiation_wavelength 0.71073
_diffrn_reflns_av_R_equivalents 0.0228
_diffrn_reflns_av_sigmaI/netI 0.0342
_diffrn_reflns_limit_h_max 8
_diffrn_reflns_limit_h_min -8
_diffrn_reflns_limit_k_max 10
_diffrn_reflns_limit_k_min -10
_diffrn_reflns_limit_l_max 11
_diffrn_reflns_limit_l_min -11
_diffrn_reflns_number 4126
_diffrn_reflns_theta_full 26.00
_diffrn_reflns_theta_max 26.00
_diffrn_reflns_theta_min 2.50
_exptl_absorpt_coefficient_mu 0.782
_exptl_absorpt_correction_T_max 0.8904
_exptl_absorpt_correction_T_min 0.8262
_exptl_absorpt_correction_type multi-scan
_exptl_absorpt_process_details '(CrystalClear; Rigaku, 2000)'
_exptl_crystal_colour yellow
_exptl_crystal_density_diffrn 1.732
_exptl_crystal_density_method 'not measured'
_exptl_crystal_description Block
_exptl_crystal_F_000 284
_exptl_crystal_size_max 0.285
_exptl_crystal_size_mid 0.242
_exptl_crystal_size_min 0.19
_refine_diff_density_max 0.473
_refine_diff_density_min -0.549
_refine_ls_extinction_method none
_refine_ls_goodness_of_fit_ref 1.040
_refine_ls_hydrogen_treatment mixed
_refine_ls_matrix_type full
_refine_ls_number_parameters 172
_refine_ls_number_reflns 2084
_refine_ls_number_restraints 1
_refine_ls_restrained_S_all 1.040
_refine_ls_R_factor_all 0.0498
_refine_ls_R_factor_gt 0.0384
_refine_ls_shift/su_max 0.000
_refine_ls_shift/su_mean 0.000
_refine_ls_structure_factor_coef Fsqd
_refine_ls_weighting_details 'calc w=1/[\s^2^(Fo^2^)+(0.0571P)^2^+0.2007P] where P=(Fo^2^+2Fc^2^)/3'
_refine_ls_weighting_scheme calc
_refine_ls_wR_factor_gt 0.0980
_refine_ls_wR_factor_ref 0.1051
_reflns_number_gt 1693
_reflns_number_total 2084
_reflns_threshold_expression I>2\s(I)
_cod_data_source_file bv2118.cif
_cod_data_source_block I
_cod_depositor_comments
;
The following automatic conversions were performed:
'_symmetry_cell_setting' value 'Triclinic' changed to 'triclinic'
according to '/home/saulius/struct/CIF-dictionaries/cif_core.dic'
dictionary named 'cif_core.dic' version 2.4.1 from
2010-06-29.

'_exptl_absorpt_correction_type' value 'Multi-scan' changed
to 'multi-scan' according to
'/home/saulius/struct/CIF-dictionaries/cif_core.dic' dictionary named
'cif_core.dic' version 2.4.1 from 2010-06-29.

Automatic conversion script
Id: cif_fix_enum 1527 2010-12-29 10:47:43Z saulius 

The following automatic conversions were performed:

'_symmetry_cell_setting' value 'Triclinic' changed to 'triclinic'
according to /home/saulius/struct/CIF-dictionaries/cif_core.dic
dictionary named 'cif_core.dic' version 2.4.1 from
2010-06-29.

'_exptl_absorpt_correction_type' value 'Multi-scan'
changed to 'multi-scan' according to
/home/saulius/struct/CIF-dictionaries/cif_core.dic dictionary named
'cif_core.dic' version 2.4.1 from 2010-06-29.

Automatic conversion script
Id: cif_fix_values 1715 2011-07-08 13:25:40Z adriana 
;
_cod_original_cell_volume 533.41(18)
_cod_database_code 2222603
_cod_database_fobs_code 2222603

loop_
_symmetry_equiv_pos_as_xyz
'x, y, z'
'-x, -y, -z'

loop_
_atom_site_type_symbol
_atom_site_label
_atom_site_fract_x
_atom_site_fract_y
_atom_site_fract_z
_atom_site_U_iso_or_equiv
_atom_site_adp_type
_atom_site_calc_flag
_atom_site_refinement_flags
_atom_site_occupancy
_atom_site_disorder_assembly
_atom_site_disorder_group
Fe Fe1 0.5000 0.5000 0.0000 0.03010(18) Uani d S 1 . .
O O1 0.4346(3) 0.7540(2) -0.09416(18) 0.0407(5) Uani d . 1 . .
O O2 0.2752(3) 1.0178(2) -0.06408(18) 0.0410(5) Uani d . 1 . .
O O3 0.0627(3) 1.1808(2) 0.12660(19) 0.0408(5) Uani d D 1 . .
O O4 -0.0530(3) 1.1320(2) 0.35321(19) 0.0466(5) Uani d . 1 . .
O O5 0.7690(3) 0.5052(2) 0.07395(18) 0.0406(5) Uani d . 1 . .
N N1 0.3184(3) 0.6478(2) 0.17970(19) 0.0267(4) Uani d . 1 . .
N N2 0.1534(3) 0.7958(2) 0.3559(2) 0.0280(5) Uani d . 1 . .
H H2A 0.0841 0.8214 0.4319 0.034 Uiso d R 1 . .
N N3 0.2740(3) 0.3678(3) 0.6641(2) 0.0357(5) Uani d . 1 . .
C C1 0.3294(4) 0.8639(3) -0.0195(2) 0.0313(6) Uani d . 1 . .
C C2 0.2649(3) 0.8126(3) 0.1308(2) 0.0258(5) Uani d . 1 . .
C C3 0.1588(4) 0.9068(3) 0.2385(2) 0.0277(5) Uani d . 1 . .
C C4 0.0479(4) 1.0858(3) 0.2420(3) 0.0322(6) Uani d . 1 . .
C C5 0.2483(3) 0.6410(3) 0.3177(2) 0.0259(5) Uani d . 1 . .
C C6 0.2686(4) 0.4921(3) 0.4180(2) 0.0269(5) Uani d . 1 . .
C C7 0.2554(4) 0.4991(3) 0.5672(2) 0.0313(6) Uani d . 1 . .
H H3 0.2321 0.6026 0.6011 0.038 Uiso calc R 1 . .
C C8 0.3003(4) 0.3402(3) 0.3698(3) 0.0332(6) Uani d . 1 . .
H H4 0.3060 0.3303 0.2700 0.040 Uiso calc R 1 . .
C C9 0.3234(4) 0.2031(3) 0.4700(3) 0.0379(6) Uani d . 1 . .
H H1 0.3486 0.0977 0.4392 0.045 Uiso calc R 1 . .
C C10 0.3092(4) 0.2212(3) 0.6157(3) 0.0360(6) Uani d . 1 . .
H H2 0.3250 0.1268 0.6833 0.043 Uiso calc R 1 . .
H H5A 0.8761 0.4145 0.0835 0.043 Uiso d R 1 . .
H H5B 0.7552 0.5726 0.1339 0.043 Uiso d R 1 . .
H H3A 0.137(4) 1.128(3) 0.057(2) 0.043 Uiso d D 1 . .

loop_
_atom_site_aniso_label
_atom_site_aniso_U_11
_atom_site_aniso_U_22
_atom_site_aniso_U_33
_atom_site_aniso_U_12
_atom_site_aniso_U_13
_atom_site_aniso_U_23
Fe1 0.0395(3) 0.0268(3) 0.0151(3) 0.0007(2) 0.00222(19) -0.00396(19)
O1 0.0548(12) 0.0334(10) 0.0192(8) 0.0012(9) 0.0110(8) -0.0027(7)
O2 0.0584(12) 0.0293(10) 0.0224(9) -0.0029(9) 0.0075(8) 0.0046(7)
O3 0.0584(13) 0.0267(10) 0.0264(10) -0.0017(9) 0.0053(8) -0.0029(7)
O4 0.0665(14) 0.0351(10) 0.0239(9) 0.0033(9) 0.0048(9) -0.0113(8)
O5 0.0457(11) 0.0410(11) 0.0269(9) 0.0002(9) -0.0032(8) -0.0112(8)
N1 0.0350(11) 0.0254(10) 0.0140(9) -0.0028(9) 0.0027(8) -0.0035(8)
N2 0.0352(11) 0.0279(11) 0.0152(9) -0.0039(9) 0.0064(8) -0.0052(8)
N3 0.0473(13) 0.0365(12) 0.0190(10) -0.0098(10) 0.0000(9) 0.0003(9)
C1 0.0391(14) 0.0307(13) 0.0164(11) -0.0024(11) 0.0023(10) -0.0019(10)
C2 0.0318(12) 0.0249(12) 0.0145(11) -0.0025(10) 0.0024(9) -0.0013(9)
C3 0.0342(13) 0.0276(13) 0.0182(11) -0.0059(10) 0.0001(9) -0.0030(9)
C4 0.0385(14) 0.0304(13) 0.0225(12) -0.0032(11) -0.0022(10) -0.0054(10)
C5 0.0304(12) 0.0266(12) 0.0165(11) -0.0038(10) 0.0008(9) -0.0039(9)
C6 0.0303(12) 0.0290(13) 0.0181(11) -0.0064(10) 0.0021(9) -0.0020(9)
C7 0.0419(15) 0.0288(13) 0.0204(12) -0.0075(11) 0.0001(10) -0.0046(10)
C8 0.0447(15) 0.0312(14) 0.0198(11) -0.0080(11) 0.0048(10) -0.0051(10)
C9 0.0508(17) 0.0270(13) 0.0319(14) -0.0079(12) 0.0008(12) -0.0043(11)
C10 0.0435(15) 0.0301(14) 0.0285(13) -0.0075(12) 0.0012(11) 0.0032(11)

loop_
_atom_type_symbol
_atom_type_description
_atom_type_scat_dispersion_real
_atom_type_scat_dispersion_imag
_atom_type_scat_source
C C 0.0033 0.0016 'International Tables Vol C Tables 4.2.6.8 and 6.1.1.4'
H H 0.0000 0.0000 'International Tables Vol C Tables 4.2.6.8 and 6.1.1.4'
Fe Fe 0.3463 0.8444 'International Tables Vol C Tables 4.2.6.8 and 6.1.1.4'
N N 0.0061 0.0033 'International Tables Vol C Tables 4.2.6.8 and 6.1.1.4'
O O 0.0106 0.0060 'International Tables Vol C Tables 4.2.6.8 and 6.1.1.4'

loop_
_geom_angle_atom_site_label_1
_geom_angle_atom_site_label_2
_geom_angle_atom_site_label_3
_geom_angle_site_symmetry_1
_geom_angle_site_symmetry_3
_geom_angle
_geom_angle_publ_flag
O5 Fe1 O5 2_665 . 180.0 ?
O5 Fe1 O1 2_665 2_665 90.33(8) ?
O5 Fe1 O1 . 2_665 89.67(8) ?
O5 Fe1 O1 2_665 . 89.67(8) ?
O5 Fe1 O1 . . 90.33(8) ?
O1 Fe1 O1 2_665 . 180.00(9) ?
O5 Fe1 N1 2_665 . 89.91(7) ?
O5 Fe1 N1 . . 90.09(7) ?
O1 Fe1 N1 2_665 . 103.66(7) ?
O1 Fe1 N1 . . 76.34(7) ?
O5 Fe1 N1 2_665 2_665 90.09(7) ?
O5 Fe1 N1 . 2_665 89.91(7) ?
O1 Fe1 N1 2_665 2_665 76.34(7) ?
O1 Fe1 N1 . 2_665 103.66(7) ?
N1 Fe1 N1 . 2_665 180.0000(10) ?
C1 O1 Fe1 . . 117.71(15) ?
C4 O3 H3A . . 113(2) ?
Fe1 O5 H5A . . 121.1 ?
Fe1 O5 H5B . . 115.7 ?
H5A O5 H5B . . 115.2 ?
C5 N1 C2 . . 105.66(18) ?
C5 N1 Fe1 . . 145.46(16) ?
C2 N1 Fe1 . . 108.78(13) ?
C5 N2 C3 . . 108.75(19) ?
C5 N2 H2A . . 126.9 ?
C3 N2 H2A . . 123.4 ?
C7 N3 C10 . . 118.1(2) ?
O1 C1 O2 . . 123.7(2) ?
O1 C1 C2 . . 117.7(2) ?
O2 C1 C2 . . 118.6(2) ?
N1 C2 C3 . . 110.46(19) ?
N1 C2 C1 . . 119.4(2) ?
C3 C2 C1 . . 130.1(2) ?
N2 C3 C2 . . 105.0(2) ?
N2 C3 C4 . . 121.4(2) ?
C2 C3 C4 . . 133.4(2) ?
O4 C4 O3 . . 124.8(2) ?
O4 C4 C3 . . 118.2(2) ?
O3 C4 C3 . . 117.0(2) ?
N1 C5 N2 . . 110.1(2) ?
N1 C5 C6 . . 126.8(2) ?
N2 C5 C6 . . 123.1(2) ?
C8 C6 C7 . . 117.7(2) ?
C8 C6 C5 . . 121.7(2) ?
C7 C6 C5 . . 120.7(2) ?
N3 C7 C6 . . 123.6(2) ?
N3 C7 H3 . . 118.2 ?
C6 C7 H3 . . 118.2 ?
C9 C8 C6 . . 118.9(2) ?
C9 C8 H4 . . 120.5 ?
C6 C8 H4 . . 120.5 ?
C8 C9 C10 . . 119.5(2) ?
C8 C9 H1 . . 120.2 ?
C10 C9 H1 . . 120.2 ?
N3 C10 C9 . . 122.2(2) ?
N3 C10 H2 . . 118.9 ?
C9 C10 H2 . . 118.9 ?

loop_
_geom_bond_atom_site_label_1
_geom_bond_atom_site_label_2
_geom_bond_site_symmetry_2
_geom_bond_distance
_geom_bond_publ_flag
Fe1 O5 2_665 2.095(2) ?
Fe1 O5 . 2.095(2) ?
Fe1 O1 2_665 2.1764(19) ?
Fe1 O1 . 2.1764(19) ?
Fe1 N1 . 2.2719(19) ?
Fe1 N1 2_665 2.2719(19) ?
O1 C1 . 1.244(3) ?
O2 C1 . 1.284(3) ?
O3 C4 . 1.289(3) ?
O3 H3A . 0.868(10) ?
O4 C4 . 1.234(3) ?
O5 H5A . 0.8910 ?
O5 H5B . 0.8412 ?
N1 C5 . 1.339(3) ?
N1 C2 . 1.378(3) ?
N2 C5 . 1.364(3) ?
N2 C3 . 1.369(3) ?
N2 H2A . 0.8325 ?
N3 C7 . 1.338(3) ?
N3 C10 . 1.344(3) ?
C1 C2 . 1.493(3) ?
C2 C3 . 1.380(3) ?
C3 C4 . 1.490(3) ?
C5 C6 . 1.469(3) ?
C6 C8 . 1.390(3) ?
C6 C7 . 1.405(3) ?
C7 H3 . 0.9500 ?
C8 C9 . 1.390(3) ?
C8 H4 . 0.9500 ?
C9 C10 . 1.390(4) ?
C9 H1 . 0.9500 ?
C10 H2 . 0.9500 ?

loop_
_geom_hbond_atom_site_label_D
_geom_hbond_atom_site_label_H
_geom_hbond_atom_site_label_A
_geom_hbond_site_symmetry_A
_geom_hbond_distance_DH
_geom_hbond_distance_HA
_geom_hbond_distance_DA
_geom_hbond_angle_DHA
N2 H2A O4 2_576 0.83 2.09 2.852(3) 152.1
O5 H5A O3 1_645 0.89 2.03 2.899(3) 164.8
O5 H5B N3 2_666 0.84 2.01 2.780(3) 152.1
O3 H3A O2 . 0.868(10) 1.613(11) 2.479(3) 176(3)

loop_
_geom_torsion_atom_site_label_1
_geom_torsion_atom_site_label_2
_geom_torsion_atom_site_label_3
_geom_torsion_atom_site_label_4
_geom_torsion_site_symmetry_1
_geom_torsion_site_symmetry_2
_geom_torsion_site_symmetry_3
_geom_torsion_site_symmetry_4
_geom_torsion
_geom_torsion_publ_flag
O5 Fe1 O1 C1 2_665 . . . 87.8(2) ?
O5 Fe1 O1 C1 . . . . -92.2(2) ?
O1 Fe1 O1 C1 2_665 . . . -16E1(10) ?
N1 Fe1 O1 C1 . . . . -2.2(2) ?
N1 Fe1 O1 C1 2_665 . . . 177.8(2) ?
O5 Fe1 N1 C5 2_665 . . . 95.8(3) ?
O5 Fe1 N1 C5 . . . . -84.2(3) ?
O1 Fe1 N1 C5 2_665 . . . 5.5(3) ?
O1 Fe1 N1 C5 . . . . -174.5(3) ?
N1 Fe1 N1 C5 2_665 . . . -14E1(10) ?
O5 Fe1 N1 C2 2_665 . . . -88.65(16) ?
O5 Fe1 N1 C2 . . . . 91.35(16) ?
O1 Fe1 N1 C2 2_665 . . . -178.96(15) ?
O1 Fe1 N1 C2 . . . . 1.04(15) ?
N1 Fe1 N1 C2 2_665 . . . 3E1(10) ?
Fe1 O1 C1 O2 . . . . -177.8(2) ?
Fe1 O1 C1 C2 . . . . 2.8(3) ?
C5 N1 C2 C3 . . . . -1.0(3) ?
Fe1 N1 C2 C3 . . . . -178.39(16) ?
C5 N1 C2 C1 . . . . 177.3(2) ?
Fe1 N1 C2 C1 . . . . -0.1(3) ?
O1 C1 C2 N1 . . . . -1.8(4) ?
O2 C1 C2 N1 . . . . 178.8(2) ?
O1 C1 C2 C3 . . . . 176.1(3) ?
O2 C1 C2 C3 . . . . -3.3(4) ?
C5 N2 C3 C2 . . . . -1.7(3) ?
C5 N2 C3 C4 . . . . 173.3(2) ?
N1 C2 C3 N2 . . . . 1.7(3) ?
C1 C2 C3 N2 . . . . -176.4(3) ?
N1 C2 C3 C4 . . . . -172.4(3) ?
C1 C2 C3 C4 . . . . 9.5(5) ?
N2 C3 C4 O4 . . . . -1.3(4) ?
C2 C3 C4 O4 . . . . 172.0(3) ?
N2 C3 C4 O3 . . . . 179.7(2) ?
C2 C3 C4 O3 . . . . -7.0(4) ?
C2 N1 C5 N2 . . . . 0.0(3) ?
Fe1 N1 C5 N2 . . . . 175.5(2) ?
C2 N1 C5 C6 . . . . -179.4(2) ?
Fe1 N1 C5 C6 . . . . -3.8(5) ?
C3 N2 C5 N1 . . . . 1.1(3) ?
C3 N2 C5 C6 . . . . -179.5(2) ?
N1 C5 C6 C8 . . . . -23.2(4) ?
N2 C5 C6 C8 . . . . 157.6(2) ?
N1 C5 C6 C7 . . . . 157.2(2) ?
N2 C5 C6 C7 . . . . -22.1(4) ?
C10 N3 C7 C6 . . . . 0.7(4) ?
C8 C6 C7 N3 . . . . 0.8(4) ?
C5 C6 C7 N3 . . . . -179.5(2) ?
C7 C6 C8 C9 . . . . -1.9(4) ?
C5 C6 C8 C9 . . . . 178.4(2) ?
C6 C8 C9 C10 . . . . 1.6(4) ?
C7 N3 C10 C9 . . . . -1.1(4) ?
C8 C9 C10 N3 . . . . -0.1(4) ?
